data_7154200
loop_
_publ_author_name
'Banerjee, Arghya'
'Santra, Sourav Kumar'
'Mishra, Aniket'
'Khatun, Nilufa'
'Patel, Bhisma K.'

_publ_section_title
;
 Copper(i)-promoted cycloalkylation-peroxidation of unactivated alkenes
 via sp(3) C-H functionalisation.
;
_journal_issue 5
_journal_name_full 'Organic &amp; biomolecular chemistry'
_journal_page_first 1307
_journal_page_last 1312
_journal_paper_doi 10.1039/c4ob01962h
_journal_volume 13
_journal_year 2015
_chemical_formula_moiety 'C21 H27 Cl O5'
_chemical_formula_sum 'C21 H27 Cl O5'
_chemical_formula_weight 394.88
_chemical_name_systematic
; 
 ? 
;
_space_group_IT_number 14
_symmetry_cell_setting monoclinic
_symmetry_space_group_name_Hall '-P 2yn'
_symmetry_space_group_name_H-M 'P 1 21/n 1'
_atom_sites_solution_hydrogens geom
_atom_sites_solution_primary direct
_atom_sites_solution_secondary difmap
_audit_creation_method SHELXL-97
_cell_angle_alpha 90.00
_cell_angle_beta 96.7010(10)
_cell_angle_gamma 90.00
_cell_formula_units_Z 4
_cell_length_a 17.6306(4)
_cell_length_b 6.5284(2)
_cell_length_c 18.1875(4)
_cell_measurement_temperature 296(2)
_cell_volume 2079.07(9)
_computing_cell_refinement 'Bruker SMART'
_computing_data_collection 'Bruker SMART'
_computing_data_reduction 'Bruker SAINT'
_computing_molecular_graphics 'Bruker SHELXTL'
_computing_publication_material 'Bruker SHELXTL'
_computing_structure_refinement 'SHELXL-97 (Sheldrick, 1997)'
_computing_structure_solution 'SHELXS-97 (Sheldrick, 1990)'
_diffrn_ambient_temperature 296(2)
_diffrn_measured_fraction_theta_full 0.971
_diffrn_measured_fraction_theta_max 0.971
_diffrn_measurement_device_type 'CCD area detector'
_diffrn_measurement_method 'phi and omega scans'
_diffrn_radiation_monochromator graphite
_diffrn_radiation_source 'fine-focus sealed tube'
_diffrn_radiation_type MoK\a
_diffrn_radiation_wavelength 0.71073
_diffrn_reflns_av_R_equivalents 0.0300
_diffrn_reflns_av_sigmaI/netI 0.0222
_diffrn_reflns_limit_h_max 20
_diffrn_reflns_limit_h_min -20
_diffrn_reflns_limit_k_max 7
_diffrn_reflns_limit_k_min -7
_diffrn_reflns_limit_l_max 21
_diffrn_reflns_limit_l_min -20
_diffrn_reflns_number 20249
_diffrn_reflns_theta_full 25.00
_diffrn_reflns_theta_max 25.00
_diffrn_reflns_theta_min 1.52
_exptl_absorpt_coefficient_mu 0.211
_exptl_absorpt_correction_T_max 0.959
_exptl_absorpt_correction_T_min 0.946
_exptl_absorpt_correction_type multi-scan
_exptl_absorpt_process_details SADABS
_exptl_crystal_colour colorless
_exptl_crystal_density_diffrn 1.262
_exptl_crystal_density_method 'not measured'
_exptl_crystal_description needle
_exptl_crystal_F_000 840
_exptl_crystal_size_max 0.34
_exptl_crystal_size_mid 0.22
_exptl_crystal_size_min 0.20
_refine_diff_density_max 0.212
_refine_diff_density_min -0.193
_refine_diff_density_rms 0.037
_refine_ls_extinction_method none
_refine_ls_goodness_of_fit_ref 1.078
_refine_ls_hydrogen_treatment constr
_refine_ls_matrix_type full
_refine_ls_number_parameters 248
_refine_ls_number_reflns 3560
_refine_ls_number_restraints 0
_refine_ls_restrained_S_all 1.078
_refine_ls_R_factor_all 0.0484
_refine_ls_R_factor_gt 0.0395
_refine_ls_shift/su_max 0.001
_refine_ls_shift/su_mean 0.000
_refine_ls_structure_factor_coef Fsqd
_refine_ls_weighting_details 'calc w=1/[\s^2^(Fo^2^)+(0.0346P)^2^+1.2846P] where P=(Fo^2^+2Fc^2^)/3'
_refine_ls_weighting_scheme calc
_refine_ls_wR_factor_gt 0.0988
_refine_ls_wR_factor_ref 0.1038
_reflns_number_gt 2960
_reflns_number_total 3560
_reflns_threshold_expression >2sigma(I)
_cod_data_source_file c4ob01962h2.cif
_cod_data_source_block ab_come
_cod_depositor_comments 'Adding full bibliography for 7154198--7154200.cif.'
_cod_database_code 7154200

loop_
_symmetry_equiv_pos_as_xyz
'x, y, z'
'-x+1/2, y+1/2, -z+1/2'
'-x, -y, -z'
'x-1/2, -y-1/2, z-1/2'

loop_
_atom_site_label
_atom_site_type_symbol
_atom_site_fract_x
_atom_site_fract_y
_atom_site_fract_z
_atom_site_U_iso_or_equiv
_atom_site_adp_type
_atom_site_occupancy
_atom_site_symmetry_multiplicity
_atom_site_calc_flag
_atom_site_refinement_flags
Cl1 Cl -0.00224(3) 0.14465(10) 1.09669(3) 0.05410(18) Uani 1 1 d .
C9 C 0.23752(10) 0.3351(3) 0.96411(10) 0.0314(4) Uani 1 1 d .
H9 H 0.2521 0.1951 0.9792 0.038 Uiso 1 1 calc R
C10 C 0.21361(10) 0.3297(3) 0.87889(10) 0.0341(4) Uani 1 1 d .
H10 H 0.2587 0.2883 0.8557 0.041 Uiso 1 1 calc R
C6 C 0.12117(10) 0.2572(3) 1.03050(10) 0.0357(4) Uani 1 1 d .
H6 H 0.1244 0.1198 1.0177 0.043 Uiso 1 1 calc R
C1 C 0.17361(10) 0.3978(3) 1.00836(10) 0.0322(4) Uani 1 1 d .
C5 C 0.06421(11) 0.3224(3) 1.07152(11) 0.0397(5) Uani 1 1 d .
C8 C 0.30666(10) 0.4750(3) 0.99090(10) 0.0345(4) Uani 1 1 d .
C11 C 0.15260(11) 0.1645(3) 0.86041(11) 0.0408(5) Uani 1 1 d .
H11A H 0.1726 0.0335 0.8789 0.049 Uiso 1 1 calc R
H11B H 0.1084 0.1965 0.8855 0.049 Uiso 1 1 calc R
C2 C 0.16720(11) 0.5993(3) 1.02974(10) 0.0369(5) Uani 1 1 d .
C7 C 0.28433(12) 0.7019(3) 0.98342(11) 0.0412(5) Uani 1 1 d .
C15 C 0.18612(12) 0.5336(3) 0.84393(11) 0.0429(5) Uani 1 1 d .
H15A H 0.2272 0.6330 0.8516 0.051 Uiso 1 1 calc R
H15B H 0.1439 0.5841 0.8685 0.051 Uiso 1 1 calc R
C13 C 0.09962(12) 0.3502(4) 0.74451(12) 0.0486(6) Uani 1 1 d .
H13A H 0.0871 0.3361 0.6914 0.058 Uiso 1 1 calc R
H13B H 0.0537 0.3908 0.7653 0.058 Uiso 1 1 calc R
C12 C 0.12758(12) 0.1463(4) 0.77735(12) 0.0474(5) Uani 1 1 d .
H12A H 0.1703 0.0990 0.7527 0.057 Uiso 1 1 calc R
H12B H 0.0870 0.0457 0.7689 0.057 Uiso 1 1 calc R
C16 C 0.37688(11) 0.4196(3) 0.95155(12) 0.0421(5) Uani 1 1 d .
C4 C 0.05904(12) 0.5240(4) 1.09273(12) 0.0481(6) Uani 1 1 d .
H4 H 0.0208 0.5656 1.1206 0.058 Uiso 1 1 calc R
C14 C 0.16038(13) 0.5137(4) 0.76083(12) 0.0518(6) Uani 1 1 d .
H14A H 0.1403 0.6443 0.7419 0.062 Uiso 1 1 calc R
H14B H 0.2041 0.4799 0.7354 0.062 Uiso 1 1 calc R
C3 C 0.11136(12) 0.6629(4) 1.07210(12) 0.0472(5) Uani 1 1 d .
H3 H 0.1092 0.7992 1.0866 0.057 Uiso 1 1 calc R
C17 C 0.43116(13) 0.2646(4) 0.98814(14) 0.0579(6) Uani 1 1 d .
H17A H 0.4688 0.2313 0.9559 0.087 Uiso 1 1 calc R
H17B H 0.4036 0.1431 0.9984 0.087 Uiso 1 1 calc R
H17C H 0.4560 0.3198 1.0336 0.087 Uiso 1 1 calc R
O5 O 0.31992(7) 0.4330(2) 1.06860(7) 0.0397(3) Uani 1 1 d .
C18 C 0.37919(13) 0.6033(4) 1.17598(12) 0.0544(6) Uani 1 1 d .
C19 C 0.44436(17) 0.7553(5) 1.19369(15) 0.0812(9) Uani 1 1 d .
H19A H 0.4906 0.6982 1.1794 0.122 Uiso 1 1 calc R
H19B H 0.4509 0.7832 1.2459 0.122 Uiso 1 1 calc R
H19C H 0.4326 0.8803 1.1670 0.122 Uiso 1 1 calc R
C21 C 0.3972(2) 0.3985(5) 1.21254(16) 0.0902(10) Uani 1 1 d .
H21A H 0.3559 0.3052 1.1989 0.135 Uiso 1 1 calc R
H21B H 0.4040 0.4154 1.2653 0.135 Uiso 1 1 calc R
H21C H 0.4433 0.3446 1.1966 0.135 Uiso 1 1 calc R
C20 C 0.30377(18) 0.6875(7) 1.19349(18) 0.1066(13) Uani 1 1 d .
H20A H 0.2924 0.8116 1.1660 0.160 Uiso 1 1 calc R
H20B H 0.3066 0.7159 1.2455 0.160 Uiso 1 1 calc R
H20C H 0.2642 0.5887 1.1800 0.160 Uiso 1 1 calc R
O1 O 0.21633(8) 0.7513(2) 1.00909(8) 0.0445(4) Uani 1 1 d .
O4 O 0.37934(8) 0.5839(2) 1.09674(8) 0.0497(4) Uani 1 1 d .
O2 O 0.32035(9) 0.8370(2) 0.96047(9) 0.0580(4) Uani 1 1 d .
O3 O 0.38372(9) 0.4926(3) 0.89225(9) 0.0635(5) Uani 1 1 d .

loop_
_atom_site_aniso_label
_atom_site_aniso_U_11
_atom_site_aniso_U_22
_atom_site_aniso_U_33
_atom_site_aniso_U_23
_atom_site_aniso_U_13
_atom_site_aniso_U_12
Cl1 0.0425(3) 0.0675(4) 0.0550(3) 0.0086(3) 0.0173(2) -0.0050(3)
C9 0.0306(9) 0.0283(11) 0.0354(10) -0.0005(8) 0.0043(7) 0.0003(8)
C10 0.0289(9) 0.0372(12) 0.0364(10) -0.0049(8) 0.0053(8) 0.0008(8)
C6 0.0377(10) 0.0361(12) 0.0334(10) 0.0006(8) 0.0044(8) -0.0007(8)
C1 0.0322(9) 0.0333(12) 0.0305(9) 0.0011(8) 0.0017(7) 0.0015(8)
C5 0.0354(10) 0.0497(14) 0.0342(10) 0.0072(9) 0.0055(8) 0.0026(9)
C8 0.0348(10) 0.0371(12) 0.0309(10) 0.0017(8) 0.0013(8) -0.0037(8)
C11 0.0428(11) 0.0368(12) 0.0420(11) -0.0044(9) 0.0011(9) -0.0038(9)
C2 0.0411(11) 0.0329(12) 0.0365(10) 0.0032(8) 0.0033(8) 0.0020(8)
C7 0.0433(11) 0.0388(13) 0.0399(11) -0.0001(9) -0.0017(9) -0.0082(10)
C15 0.0480(12) 0.0405(13) 0.0394(11) 0.0025(9) 0.0019(9) -0.0056(9)
C13 0.0407(11) 0.0652(16) 0.0387(11) -0.0031(10) -0.0007(9) 0.0013(11)
C12 0.0419(11) 0.0531(15) 0.0461(12) -0.0125(10) 0.0008(9) -0.0040(10)
C16 0.0343(10) 0.0466(13) 0.0452(12) -0.0027(10) 0.0031(9) -0.0097(9)
C4 0.0455(12) 0.0578(16) 0.0433(12) 0.0035(10) 0.0151(9) 0.0137(11)
C14 0.0550(13) 0.0596(16) 0.0396(12) 0.0085(10) 0.0007(10) -0.0047(11)
C3 0.0564(13) 0.0377(13) 0.0484(12) -0.0039(10) 0.0099(10) 0.0131(10)
C17 0.0477(13) 0.0562(16) 0.0715(16) 0.0029(13) 0.0137(11) 0.0075(11)
O5 0.0381(7) 0.0440(9) 0.0355(7) 0.0008(6) -0.0022(6) -0.0082(6)
C18 0.0560(13) 0.0675(17) 0.0372(11) -0.0078(11) -0.0044(10) -0.0036(12)
C19 0.094(2) 0.086(2) 0.0574(16) -0.0124(15) -0.0173(15) -0.0269(18)
C21 0.112(3) 0.088(2) 0.0622(17) 0.0199(16) -0.0240(17) -0.0161(19)
C20 0.085(2) 0.162(4) 0.072(2) -0.049(2) 0.0054(17) 0.020(2)
O1 0.0523(8) 0.0291(8) 0.0529(9) -0.0003(6) 0.0100(7) -0.0004(6)
O4 0.0479(8) 0.0606(10) 0.0389(8) -0.0068(7) -0.0026(6) -0.0205(7)
O2 0.0594(10) 0.0411(10) 0.0738(11) 0.0071(8) 0.0089(8) -0.0161(8)
O3 0.0509(9) 0.0917(14) 0.0500(10) 0.0140(9) 0.0154(7) -0.0015(9)

loop_
_atom_type_symbol
_atom_type_description
_atom_type_scat_dispersion_real
_atom_type_scat_dispersion_imag
_atom_type_scat_source
C C 0.0033 0.0016 'International Tables Vol C Tables 4.2.6.8 and 6.1.1.4'
H H 0.0000 0.0000 'International Tables Vol C Tables 4.2.6.8 and 6.1.1.4'
O O 0.0106 0.0060 'International Tables Vol C Tables 4.2.6.8 and 6.1.1.4'
Cl Cl 0.1484 0.1585 'International Tables Vol C Tables 4.2.6.8 and 6.1.1.4'

loop_
_geom_angle_atom_site_label_1
_geom_angle_atom_site_label_2
_geom_angle_atom_site_label_3
_geom_angle
C1 C9 C8 106.20(15)
C1 C9 C10 113.74(14)
C8 C9 C10 115.84(15)
C15 C10 C11 109.95(16)
C15 C10 C9 115.46(16)
C11 C10 C9 109.58(15)
C5 C6 C1 120.0(2)
C2 C1 C6 117.84(17)
C2 C1 C9 119.84(17)
C6 C1 C9 122.30(18)
C4 C5 C6 121.3(2)
C4 C5 Cl1 119.52(16)
C6 C5 Cl1 119.17(17)
O5 C8 C7 106.43(15)
O5 C8 C16 111.43(15)
C7 C8 C16 113.36(17)
O5 C8 C9 103.21(14)
C7 C8 C9 110.83(15)
C16 C8 C9 111.02(15)
C12 C11 C10 112.68(17)
C1 C2 C3 122.04(19)
C1 C2 O1 121.85(17)
C3 C2 O1 116.11(19)
O2 C7 O1 117.9(2)
O2 C7 C8 127.2(2)
O1 C7 C8 114.91(17)
C10 C15 C14 112.30(18)
C14 C13 C12 110.53(17)
C13 C12 C11 111.35(18)
O3 C16 C17 122.9(2)
O3 C16 C8 119.66(19)
C17 C16 C8 117.30(18)
C3 C4 C5 119.00(19)
C13 C14 C15 111.94(18)
C4 C3 C2 119.8(2)
C8 O5 O4 103.93(13)
O4 C18 C20 110.3(2)
O4 C18 C21 109.6(2)
C20 C18 C21 112.1(3)
O4 C18 C19 100.29(19)
C20 C18 C19 112.3(3)
C21 C18 C19 111.6(2)
C7 O1 C2 121.14(16)
C18 O4 O5 108.56(14)

loop_
_geom_bond_atom_site_label_1
_geom_bond_atom_site_label_2
_geom_bond_distance
Cl1 C5 1.747(2)
C9 C1 1.516(2)
C9 C8 1.556(3)
C9 C10 1.558(3)
C10 C15 1.529(3)
C10 C11 1.533(3)
C6 C5 1.386(3)
C6 C1 1.395(3)
C1 C2 1.380(3)
C5 C4 1.378(3)
C8 O5 1.432(2)
C8 C7 1.535(3)
C8 C16 1.543(3)
C11 C12 1.528(3)
C2 C3 1.383(3)
C2 O1 1.397(2)
C7 O2 1.190(2)
C7 O1 1.375(2)
C15 C14 1.532(3)
C13 C14 1.517(3)
C13 C12 1.518(3)
C16 O3 1.198(2)
C16 C17 1.495(3)
C4 C3 1.377(3)
O5 O4 1.4846(18)
C18 O4 1.447(3)
C18 C20 1.507(4)
C18 C21 1.511(4)
C18 C19 1.524(4)
